data_2231821
loop_
_publ_author_name
'Jasinski, Jerry P.'
'Golen, James A.'
'Siddegowda, M. S.'
'Yathirajan, H. S.'
'Narayana, B.'

_publ_section_title
;
 [3-(5-Hydroxy-5<i>H</i>-dibenzo[<i>a</i>,<i>d</i>]cyclohepten-5-yl)propyl]dimethylammonium
 3-carboxyprop-2-enoate
;
_journal_coeditor_code BT5634
_journal_issue 10
_journal_name_full 'Acta Crystallographica Section E'
_journal_page_first o2600
_journal_page_last o2601
_journal_paper_doi 10.1107/S1600536811036257
_journal_volume 67
_journal_year 2011
_chemical_formula_iupac 'C20 H24 N O +, C4 H3 O4 -'
_chemical_formula_moiety 'C20 H24 N O, C4 H3 O4'
_chemical_formula_sum 'C24 H27 N O5'
_chemical_formula_weight 409.47
_chemical_name_systematic
;
[3-(5-Hydroxy-5<i>H</i>-dibenzo[<i>a</i>,<i>d</i>]cyclohepten-5-
yl)propyl]dimethylammonium 3-carboxyprop-2-enoate
;
_space_group_IT_number 4
_symmetry_cell_setting monoclinic
_symmetry_space_group_name_Hall 'P 2yb'
_symmetry_space_group_name_H-M 'P 1 21 1'
_atom_sites_solution_hydrogens geom
_atom_sites_solution_primary direct
_atom_sites_solution_secondary difmap
_cell_angle_alpha 90.00
_cell_angle_beta 101.591(2)
_cell_angle_gamma 90.00
_cell_formula_units_Z 2
_cell_length_a 9.2115(2)
_cell_length_b 11.5840(2)
_cell_length_c 10.4640(2)
_cell_measurement_reflns_used 5270
_cell_measurement_temperature 173(2)
_cell_measurement_theta_max 32.24
_cell_measurement_theta_min 3.21
_cell_volume 1093.80(4)
_computing_cell_refinement '<i>CrysAlisPRO</i> (Oxford Diffraction, 2010)'
_computing_data_collection '<i>CrysAlisPRO</i> (Oxford Diffraction, 2010)'
_computing_data_reduction '<i>CrysAlisRED</i> (Oxford Diffraction, 2010)'
_computing_molecular_graphics '<i>SHELXTL</i>  (Sheldrick, 2008)'
_computing_publication_material '<i>SHELXTL</i>  (Sheldrick, 2008)'
_computing_structure_refinement '<i>SHELXL97</i> (Sheldrick, 2008)'
_computing_structure_solution '<i>SHELXS97</i> (Sheldrick, 2008)'
_diffrn_ambient_temperature 173(2)
_diffrn_measured_fraction_theta_full 0.997
_diffrn_measured_fraction_theta_max 0.998
_diffrn_measurement_device_type 'Oxford Diffraction Xcalibur Eos Gemini'
_diffrn_measurement_method '\w scans'
_diffrn_radiation_monochromator graphite
_diffrn_radiation_source 'Enhance (Mo) X-ray Source'
_diffrn_radiation_type MoK\a
_diffrn_radiation_wavelength 0.71073
_diffrn_reflns_av_R_equivalents 0.0160
_diffrn_reflns_av_sigmaI/netI 0.0144
_diffrn_reflns_limit_h_max 9
_diffrn_reflns_limit_h_min -12
_diffrn_reflns_limit_k_max 15
_diffrn_reflns_limit_k_min -15
_diffrn_reflns_limit_l_max 13
_diffrn_reflns_limit_l_min -13
_diffrn_reflns_number 9674
_diffrn_reflns_theta_full 25.00
_diffrn_reflns_theta_max 28.28
_diffrn_reflns_theta_min 3.21
_diffrn_standards_decay_% 0
_diffrn_standards_interval_count 0
_diffrn_standards_number 0
_exptl_absorpt_coefficient_mu 0.087
_exptl_absorpt_correction_T_max 0.9828
_exptl_absorpt_correction_T_min 0.9661
_exptl_absorpt_correction_type multi-scan
_exptl_absorpt_process_details
;
(CrysAlisRED; Oxford Diffraction, 2010)
;
_exptl_crystal_colour colorless
_exptl_crystal_density_diffrn 1.243
_exptl_crystal_density_method 'not measured'
_exptl_crystal_description block
_exptl_crystal_F_000 436
_exptl_crystal_size_max 0.40
_exptl_crystal_size_mid 0.22
_exptl_crystal_size_min 0.20
_refine_diff_density_max 0.326
_refine_diff_density_min -0.264
_refine_ls_extinction_method none
_refine_ls_goodness_of_fit_ref 1.039
_refine_ls_hydrogen_treatment mixed
_refine_ls_matrix_type full
_refine_ls_number_parameters 282
_refine_ls_number_reflns 2834
_refine_ls_number_restraints 4
_refine_ls_restrained_S_all 1.039
_refine_ls_R_factor_all 0.0356
_refine_ls_R_factor_gt 0.0334
_refine_ls_shift/su_max 0.002
_refine_ls_shift/su_mean 0.000
_refine_ls_structure_factor_coef Fsqd
_refine_ls_weighting_details 'calc w=1/[\s^2^(Fo^2^)+(0.0573P)^2^+0.1521P] where P=(Fo^2^+2Fc^2^)/3'
_refine_ls_weighting_scheme calc
_refine_ls_wR_factor_gt 0.0910
_refine_ls_wR_factor_ref 0.0933
_reflns_number_gt 2683
_reflns_number_total 2834
_reflns_threshold_expression >2sigma(I)
_cod_data_source_file bt5634.cif
_cod_data_source_block I
_cod_original_sg_symbol_H-M 'P 21'
_cod_database_code 2231821
_cod_database_fobs_code 2231821

loop_
_symmetry_equiv_pos_as_xyz
'x, y, z'
'-x, y+1/2, -z'

loop_
_atom_site_type_symbol
_atom_site_label
_atom_site_fract_x
_atom_site_fract_y
_atom_site_fract_z
_atom_site_U_iso_or_equiv
_atom_site_adp_type
_atom_site_calc_flag
_atom_site_refinement_flags
_atom_site_occupancy
_atom_site_symmetry_multiplicity
O O1 0.41330(14) 0.34062(11) 0.16548(12) 0.0302(3) Uani d D 1 1
H H1O 0.348(2) 0.353(2) 0.208(2) 0.036 Uiso d D 1 1
O O2 -0.0516(2) 0.7602(3) 0.6263(2) 0.0758(7) Uani d D 1 1
H H2O 0.037(3) 0.759(4) 0.606(3) 0.091 Uiso d D 1 1
O O3 -0.2140(2) 0.8844(3) 0.6744(2) 0.0924(10) Uani d . 1 1
O O4 0.18355(17) 0.77043(15) 0.55298(16) 0.0460(4) Uani d . 1 1
O O5 0.32094(17) 0.90841(13) 0.49397(16) 0.0450(3) Uani d . 1 1
N N1 0.46816(15) 0.73787(12) 0.40245(12) 0.0244(3) Uani d D 1 1
H H1N 0.412(2) 0.7907(18) 0.430(2) 0.029 Uiso d D 1 1
C C1 0.39082(17) 0.42003(14) 0.06008(14) 0.0240(3) Uani d . 1 1
C C2 0.53853(18) 0.42751(15) 0.01408(16) 0.0277(3) Uani d . 1 1
C C3 0.6595(2) 0.36330(18) 0.0782(2) 0.0372(4) Uani d . 1 1
H H3A 0.6485 0.3144 0.1485 0.045 Uiso calc R 1 1
C C4 0.7959(2) 0.3695(2) 0.0410(3) 0.0502(6) Uani d . 1 1
H H4A 0.8766 0.3244 0.0852 0.060 Uiso calc R 1 1
C C5 0.8143(2) 0.4409(2) -0.0598(3) 0.0527(6) Uani d . 1 1
H H5A 0.9076 0.4455 -0.0850 0.063 Uiso calc R 1 1
C C6 0.6963(3) 0.5059(2) -0.1237(2) 0.0455(5) Uani d . 1 1
H H6A 0.7101 0.5559 -0.1922 0.055 Uiso calc R 1 1
C C7 0.5557(2) 0.49996(16) -0.09015(18) 0.0328(4) Uani d . 1 1
C C8 0.4376(2) 0.56887(17) -0.16865(17) 0.0366(4) Uani d . 1 1
H H8A 0.4668 0.6404 -0.2000 0.044 Uiso calc R 1 1
C C9 0.2936(2) 0.54318(16) -0.20162(17) 0.0348(4) Uani d . 1 1
H H9A 0.2312 0.5988 -0.2522 0.042 Uiso calc R 1 1
C C10 0.22200(19) 0.43761(15) -0.16756(16) 0.0284(3) Uani d . 1 1
C C11 0.1030(2) 0.39442(19) -0.26041(17) 0.0369(4) Uani d . 1 1
H H11A 0.0649 0.4393 -0.3357 0.044 Uiso calc R 1 1
C C12 0.0399(2) 0.2891(2) -0.2456(2) 0.0423(5) Uani d . 1 1
H H12A -0.0394 0.2610 -0.3106 0.051 Uiso calc R 1 1
C C13 0.0926(2) 0.22432(19) -0.1354(2) 0.0419(4) Uani d . 1 1
H H13A 0.0516 0.1505 -0.1253 0.050 Uiso calc R 1 1
C C14 0.2057(2) 0.26732(17) -0.03967(18) 0.0336(4) Uani d . 1 1
H H14A 0.2395 0.2229 0.0368 0.040 Uiso calc R 1 1
C C15 0.27125(18) 0.37390(14) -0.05244(15) 0.0253(3) Uani d . 1 1
C C16 0.34051(18) 0.53637(14) 0.10869(15) 0.0257(3) Uani d . 1 1
H H16A 0.3252 0.5924 0.0357 0.031 Uiso calc R 1 1
H H16B 0.2442 0.5252 0.1352 0.031 Uiso calc R 1 1
C C17 0.45116(19) 0.58700(16) 0.22342(16) 0.0293(3) Uani d . 1 1
H H17A 0.4873 0.5258 0.2880 0.035 Uiso calc R 1 1
H H17B 0.5373 0.6196 0.1925 0.035 Uiso calc R 1 1
C C18 0.37420(18) 0.68131(15) 0.28617(15) 0.0269(3) Uani d . 1 1
H H18A 0.3389 0.7413 0.2198 0.032 Uiso calc R 1 1
H H18B 0.2860 0.6476 0.3127 0.032 Uiso calc R 1 1
C C19 0.5987(2) 0.79753(19) 0.3701(2) 0.0382(4) Uani d . 1 1
H H19A 0.6437 0.8475 0.4429 0.057 Uiso calc R 1 1
H H19B 0.5672 0.8444 0.2914 0.057 Uiso calc R 1 1
H H19C 0.6713 0.7401 0.3546 0.057 Uiso calc R 1 1
C C20 0.5116(3) 0.65885(18) 0.51531(18) 0.0389(4) Uani d . 1 1
H H20A 0.5644 0.7025 0.5907 0.058 Uiso calc R 1 1
H H20B 0.5763 0.5981 0.4931 0.058 Uiso calc R 1 1
H H20C 0.4226 0.6238 0.5367 0.058 Uiso calc R 1 1
C C21 -0.0942(3) 0.8652(3) 0.6456(2) 0.0626(8) Uani d . 1 1
C C22 0.0010(3) 0.9628(3) 0.6312(3) 0.0649(8) Uani d . 1 1
H H22A -0.0342 1.0349 0.6559 0.078 Uiso calc R 1 1
C C23 0.1278(2) 0.9692(2) 0.5899(3) 0.0547(7) Uani d . 1 1
H H23A 0.1684 1.0446 0.5898 0.066 Uiso calc R 1 1
C C24 0.2169(2) 0.87546(18) 0.54356(19) 0.0359(4) Uani d . 1 1

loop_
_atom_site_aniso_label
_atom_site_aniso_U_11
_atom_site_aniso_U_22
_atom_site_aniso_U_33
_atom_site_aniso_U_12
_atom_site_aniso_U_13
_atom_site_aniso_U_23
O1 0.0362(6) 0.0289(6) 0.0263(6) 0.0060(5) 0.0077(5) 0.0048(5)
O2 0.0552(11) 0.1038(19) 0.0738(13) -0.0219(13) 0.0254(10) 0.0128(14)
O3 0.0507(10) 0.174(3) 0.0613(11) -0.0215(15) 0.0322(9) -0.0421(16)
O4 0.0427(8) 0.0403(8) 0.0564(9) -0.0014(6) 0.0132(7) 0.0013(7)
O5 0.0435(7) 0.0345(7) 0.0622(9) -0.0019(6) 0.0230(7) -0.0127(7)
N1 0.0313(7) 0.0222(6) 0.0213(6) 0.0016(5) 0.0087(5) -0.0019(5)
C1 0.0290(7) 0.0213(7) 0.0223(7) 0.0007(6) 0.0066(5) -0.0008(6)
C2 0.0313(8) 0.0245(7) 0.0292(7) -0.0030(6) 0.0104(6) -0.0104(6)
C3 0.0328(9) 0.0362(9) 0.0422(10) 0.0017(7) 0.0069(7) -0.0097(8)
C4 0.0315(9) 0.0550(13) 0.0647(14) 0.0034(9) 0.0110(9) -0.0216(11)
C5 0.0373(10) 0.0592(14) 0.0688(15) -0.0114(10) 0.0283(10) -0.0299(12)
C6 0.0548(12) 0.0439(11) 0.0461(11) -0.0196(10) 0.0302(10) -0.0193(9)
C7 0.0414(9) 0.0294(8) 0.0313(8) -0.0092(7) 0.0165(7) -0.0126(7)
C8 0.0594(11) 0.0265(8) 0.0287(8) -0.0071(8) 0.0204(8) -0.0012(6)
C9 0.0536(11) 0.0287(8) 0.0235(7) 0.0044(8) 0.0111(7) 0.0042(6)
C10 0.0332(8) 0.0297(8) 0.0239(7) 0.0045(7) 0.0091(6) -0.0015(6)
C11 0.0353(9) 0.0484(11) 0.0266(8) 0.0060(8) 0.0051(6) -0.0022(8)
C12 0.0317(9) 0.0552(13) 0.0382(10) -0.0044(9) 0.0026(7) -0.0119(9)
C13 0.0414(10) 0.0364(10) 0.0476(11) -0.0099(8) 0.0083(8) -0.0076(9)
C14 0.0370(9) 0.0281(8) 0.0349(9) -0.0015(7) 0.0051(7) -0.0008(7)
C15 0.0273(7) 0.0253(7) 0.0243(7) 0.0024(6) 0.0080(5) -0.0029(6)
C16 0.0316(8) 0.0253(7) 0.0209(7) 0.0045(6) 0.0070(6) -0.0025(6)
C17 0.0286(7) 0.0315(8) 0.0284(8) 0.0035(6) 0.0073(6) -0.0091(6)
C18 0.0283(7) 0.0278(8) 0.0246(7) 0.0028(6) 0.0053(6) -0.0061(6)
C19 0.0383(9) 0.0371(10) 0.0408(10) -0.0093(8) 0.0113(8) -0.0027(8)
C20 0.0598(11) 0.0346(9) 0.0230(8) 0.0057(9) 0.0101(7) 0.0043(7)
C21 0.0449(12) 0.111(3) 0.0342(10) -0.0096(15) 0.0146(9) -0.0235(13)
C22 0.0394(11) 0.092(2) 0.0651(15) 0.0005(12) 0.0148(10) -0.0473(16)
C23 0.0382(10) 0.0539(14) 0.0739(16) -0.0045(10) 0.0158(10) -0.0352(12)
C24 0.0314(8) 0.0394(10) 0.0366(9) 0.0002(8) 0.0059(7) -0.0117(8)

loop_
_atom_type_symbol
_atom_type_description
_atom_type_scat_dispersion_real
_atom_type_scat_dispersion_imag
_atom_type_scat_source
C C 0.0033 0.0000 'International Tables Vol C Tables 4.2.6.8 and 6.1.1.4'
H H 0.0000 0.0000 'International Tables Vol C Tables 4.2.6.8 and 6.1.1.4'
N N 0.0061 0.0000 'International Tables Vol C Tables 4.2.6.8 and 6.1.1.4'
O O 0.0106 0.0000 'International Tables Vol C Tables 4.2.6.8 and 6.1.1.4'

loop_
_geom_angle_atom_site_label_1
_geom_angle_atom_site_label_2
_geom_angle_atom_site_label_3
_geom_angle
C1 O1 H1O 107.3(17)
C21 O2 H2O 112(3)
C19 N1 C20 111.58(15)
C19 N1 C18 112.43(13)
C20 N1 C18 113.37(14)
C19 N1 H1N 107.7(14)
C20 N1 H1N 104.6(15)
C18 N1 H1N 106.5(14)
O1 C1 C2 106.28(13)
O1 C1 C15 109.89(13)
C2 C1 C15 108.87(12)
O1 C1 C16 108.44(12)
C2 C1 C16 113.44(13)
C15 C1 C16 109.84(13)
C3 C2 C7 119.14(16)
C3 C2 C1 119.49(16)
C7 C2 C1 121.36(15)
C4 C3 C2 121.2(2)
C4 C3 H3A 119.4
C2 C3 H3A 119.4
C5 C4 C3 120.2(2)
C5 C4 H4A 119.9
C3 C4 H4A 119.9
C4 C5 C6 119.49(19)
C4 C5 H5A 120.3
C6 C5 H5A 120.3
C5 C6 C7 121.8(2)
C5 C6 H6A 119.1
C7 C6 H6A 119.1
C6 C7 C2 118.20(19)
C6 C7 C8 116.77(18)
C2 C7 C8 125.02(16)
C9 C8 C7 127.72(17)
C9 C8 H8A 116.1
C7 C8 H8A 116.1
C8 C9 C10 126.48(17)
C8 C9 H9A 116.8
C10 C9 H9A 116.8
C11 C10 C15 118.57(17)
C11 C10 C9 117.12(16)
C15 C10 C9 124.18(16)
C12 C11 C10 121.86(18)
C12 C11 H11A 119.1
C10 C11 H11A 119.1
C11 C12 C13 119.46(18)
C11 C12 H12A 120.3
C13 C12 H12A 120.3
C12 C13 C14 119.77(19)
C12 C13 H13A 120.1
C14 C13 H13A 120.1
C13 C14 C15 121.80(18)
C13 C14 H14A 119.1
C15 C14 H14A 119.1
C14 C15 C10 118.40(15)
C14 C15 C1 119.49(14)
C10 C15 C1 122.08(15)
C17 C16 C1 113.39(13)
C17 C16 H16A 108.9
C1 C16 H16A 108.9
C17 C16 H16B 108.9
C1 C16 H16B 108.9
H16A C16 H16B 107.7
C18 C17 C16 108.65(13)
C18 C17 H17A 110.0
C16 C17 H17A 110.0
C18 C17 H17B 110.0
C16 C17 H17B 110.0
H17A C17 H17B 108.3
N1 C18 C17 114.97(13)
N1 C18 H18A 108.5
C17 C18 H18A 108.5
N1 C18 H18B 108.5
C17 C18 H18B 108.5
H18A C18 H18B 107.5
N1 C19 H19A 109.5
N1 C19 H19B 109.5
H19A C19 H19B 109.5
N1 C19 H19C 109.5
H19A C19 H19C 109.5
H19B C19 H19C 109.5
N1 C20 H20A 109.5
N1 C20 H20B 109.5
H20A C20 H20B 109.5
N1 C20 H20C 109.5
H20A C20 H20C 109.5
H20B C20 H20C 109.5
O3 C21 O2 121.5(3)
O3 C21 C22 118.4(4)
O2 C21 C22 120.1(2)
C23 C22 C21 131.7(3)
C23 C22 H22A 114.2
C21 C22 H22A 114.2
C22 C23 C24 129.8(3)
C22 C23 H23A 115.1
C24 C23 H23A 115.1
O5 C24 O4 123.40(18)
O5 C24 C23 115.6(2)
O4 C24 C23 120.98(19)

loop_
_geom_bond_atom_site_label_1
_geom_bond_atom_site_label_2
_geom_bond_distance
O1 C1 1.4191(19)
O1 H1O 0.826(16)
O2 C21 1.306(5)
O2 H2O 0.885(19)
O3 C21 1.221(3)
O4 C24 1.264(3)
O5 C24 1.238(2)
N1 C19 1.484(2)
N1 C20 1.484(2)
N1 C18 1.495(2)
N1 H1N 0.884(16)
C1 C2 1.534(2)
C1 C15 1.537(2)
C1 C16 1.544(2)
C2 C3 1.394(3)
C2 C7 1.410(3)
C3 C4 1.390(3)
C3 H3A 0.9500
C4 C5 1.377(4)
C4 H4A 0.9500
C5 C6 1.380(4)
C5 H5A 0.9500
C6 C7 1.410(3)
C6 H6A 0.9500
C7 C8 1.461(3)
C8 C9 1.336(3)
C8 H8A 0.9500
C9 C10 1.467(3)
C9 H9A 0.9500
C10 C11 1.403(2)
C10 C15 1.408(2)
C11 C12 1.374(3)
C11 H11A 0.9500
C12 C13 1.379(3)
C12 H12A 0.9500
C13 C14 1.385(3)
C13 H13A 0.9500
C14 C15 1.392(2)
C14 H14A 0.9500
C16 C17 1.527(2)
C16 H16A 0.9900
C16 H16B 0.9900
C17 C18 1.521(2)
C17 H17A 0.9900
C17 H17B 0.9900
C18 H18A 0.9900
C18 H18B 0.9900
C19 H19A 0.9800
C19 H19B 0.9800
C19 H19C 0.9800
C20 H20A 0.9800
C20 H20B 0.9800
C20 H20C 0.9800
C21 C22 1.457(5)
C22 C23 1.327(3)
C22 H22A 0.9500
C23 C24 1.500(3)
C23 H23A 0.9500

loop_
_geom_hbond_atom_site_label_D
_geom_hbond_atom_site_label_H
_geom_hbond_atom_site_label_A
_geom_hbond_site_symmetry_A
_geom_hbond_distance_DH
_geom_hbond_distance_HA
_geom_hbond_distance_DA
_geom_hbond_angle_DHA
O1 H1O O3 2_546 0.826(16) 1.948(17) 2.770(2) 173(2)
O2 H2O O4 . 0.885(19) 1.56(2) 2.442(2) 171(4)
N1 H1N O5 . 0.884(16) 1.801(16) 2.6797(19) 172(2)
N1 H1N O4 . 0.884(16) 2.691(19) 3.340(2) 131.2(18)
C16 H16B O3 2_546 0.99 2.63 3.267(3) 122.0
C19 H19A O3 1_655 0.98 2.55 3.452(3) 153.5
C20 H20A O3 1_655 0.98 2.94 3.781(4) 144.3
C9 H9A O4 1_554 0.95 2.82 3.675(2) 150.5
C12 H12A O4 2_545 0.95 2.62 3.460(3) 147.9
C17 H17A O5 2_646 0.99 2.92 3.865(2) 158.9
C20 H20B O5 2_646 0.98 2.39 3.296(3) 154.3

loop_
_geom_torsion_atom_site_label_1
_geom_torsion_atom_site_label_2
_geom_torsion_atom_site_label_3
_geom_torsion_atom_site_label_4
_geom_torsion
O1 C1 C2 C3 -1.1(2)
C15 C1 C2 C3 -119.38(16)
C16 C1 C2 C3 118.00(16)
O1 C1 C2 C7 -179.70(14)
C15 C1 C2 C7 61.98(19)
C16 C1 C2 C7 -60.64(19)
C7 C2 C3 C4 -0.1(3)
C1 C2 C3 C4 -178.74(17)
C2 C3 C4 C5 0.8(3)
C3 C4 C5 C6 -0.2(3)
C4 C5 C6 C7 -1.0(3)
C5 C6 C7 C2 1.7(3)
C5 C6 C7 C8 -177.35(19)
C3 C2 C7 C6 -1.1(2)
C1 C2 C7 C6 177.53(15)
C3 C2 C7 C8 177.82(17)
C1 C2 C7 C8 -3.5(3)
C6 C7 C8 C9 145.99(19)
C2 C7 C8 C9 -33.0(3)
C7 C8 C9 C10 -1.2(3)
C8 C9 C10 C11 -144.80(19)
C8 C9 C10 C15 30.9(3)
C15 C10 C11 C12 -4.1(3)
C9 C10 C11 C12 171.89(17)
C10 C11 C12 C13 1.2(3)
C11 C12 C13 C14 1.7(3)
C12 C13 C14 C15 -1.6(3)
C13 C14 C15 C10 -1.3(3)
C13 C14 C15 C1 176.88(17)
C11 C10 C15 C14 4.0(2)
C9 C10 C15 C14 -171.64(16)
C11 C10 C15 C1 -174.11(15)
C9 C10 C15 C1 10.2(2)
O1 C1 C15 C14 -0.9(2)
C2 C1 C15 C14 115.13(16)
C16 C1 C15 C14 -120.10(16)
O1 C1 C15 C10 177.21(14)
C2 C1 C15 C10 -66.78(19)
C16 C1 C15 C10 57.99(18)
O1 C1 C16 C17 58.28(17)
C2 C1 C16 C17 -59.54(18)
C15 C1 C16 C17 178.38(13)
C1 C16 C17 C18 -164.67(13)
C19 N1 C18 C17 61.9(2)
C20 N1 C18 C17 -65.79(19)
C16 C17 C18 N1 178.82(13)
O3 C21 C22 C23 -173.0(3)
O2 C21 C22 C23 6.2(5)
C21 C22 C23 C24 -0.1(5)
C22 C23 C24 O5 170.5(3)
C22 C23 C24 O4 -8.0(4)

loop_
_cod_related_entry_id
_cod_related_entry_database
_cod_related_entry_code
1 ChemSpider 30657006
